data_4126379
loop_
_publ_author_name
'Qian, Bo'
'Chen, Shaowei'
'Wang, Ting'
'Zhang, Xinhao'
'Bao, Hongli'

_publ_section_title
;
 Iron-Catalyzed Carboamination of Olefins: Synthesis of Amines and
 Disubstituted \b-Amino Acids.
;
_journal_name_full 'Journal of the American Chemical Society'
_journal_paper_doi 10.1021/jacs.7b06590
_journal_year 2017
_chemical_formula_sum 'C23 H35 Cl F N O3'
_chemical_formula_weight 427.97
_space_group_crystal_system monoclinic
_space_group_IT_number 14
_space_group_name_Hall '-P 2yn'
_space_group_name_H-M_alt 'P 1 21/n 1'
_symmetry_space_group_name_Hall '-P 2yn'
_symmetry_space_group_name_H-M 'P 1 21/n 1'
_atom_sites_solution_hydrogens geom
_audit_creation_method SHELXL-2016/6
_cell_angle_alpha 90
_cell_angle_beta 113.735(10)
_cell_angle_gamma 90
_cell_formula_units_Z 4
_cell_length_a 8.1200(8)
_cell_length_b 41.543(4)
_cell_length_c 9.1244(7)
_cell_measurement_reflns_used 2070
_cell_measurement_temperature 100.0(5)
_cell_measurement_theta_max 65.4610
_cell_measurement_theta_min 5.3560
_cell_volume 2817.6(5)
_computing_cell_refinement 'CrysAlisPro 1.171.39.6a (Rigaku OD, 2015)'
_computing_data_collection 'CrysAlisPro 1.171.39.6a (Rigaku OD, 2015)'
_computing_data_reduction 'CrysAlisPro 1.171.39.6a (Rigaku OD, 2015)'
_computing_structure_refinement 'SHELXL-2016/6 (Sheldrick, 2016)'
_computing_structure_solution 'SHELXT 2014/5 (Sheldrick, 2014)'
_diffrn_ambient_temperature 100.0(5)
_diffrn_detector_area_resol_mean 10.5594
_diffrn_measured_fraction_theta_full 0.986
_diffrn_measured_fraction_theta_max 0.967
_diffrn_measurement_device_type 'SuperNova, Dual, Cu at home/near, Atlas'
_diffrn_measurement_method '\w scans'
_diffrn_radiation_type CuK\a
_diffrn_radiation_wavelength 1.54184
_diffrn_reflns_av_R_equivalents 0.1141
_diffrn_reflns_av_unetI/netI 0.1049
_diffrn_reflns_Laue_measured_fraction_full 0.986
_diffrn_reflns_Laue_measured_fraction_max 0.967
_diffrn_reflns_limit_h_max 7
_diffrn_reflns_limit_h_min -9
_diffrn_reflns_limit_k_max 51
_diffrn_reflns_limit_k_min -51
_diffrn_reflns_limit_l_max 11
_diffrn_reflns_limit_l_min -8
_diffrn_reflns_number 18746
_diffrn_reflns_point_group_measured_fraction_full 0.986
_diffrn_reflns_point_group_measured_fraction_max 0.967
_diffrn_reflns_theta_full 67.684
_diffrn_reflns_theta_max 73.277
_diffrn_reflns_theta_min 6.048
_diffrn_source 'micro-focus sealed X-ray tube'
_exptl_absorpt_coefficient_mu 1.407
_exptl_absorpt_correction_T_max 1.00000
_exptl_absorpt_correction_T_min 0.70618
_exptl_absorpt_correction_type multi-scan
_exptl_absorpt_process_details
;
CrysAlisPro 1.171.39.6a (Rigaku Oxford Diffraction, 2015)
Empirical absorption correction using spherical harmonics,
 implemented in SCALE3 ABSPACK scaling algorithm.
;
_exptl_crystal_colour colorless
_exptl_crystal_density_diffrn 1.009
_exptl_crystal_description plate
_exptl_crystal_F_000 920
_exptl_crystal_size_max 0.150
_exptl_crystal_size_mid 0.120
_exptl_crystal_size_min 0.030
_refine_diff_density_max 0.415
_refine_diff_density_min -0.395
_refine_diff_density_rms 0.073
_refine_ls_extinction_method none
_refine_ls_goodness_of_fit_ref 1.047
_refine_ls_hydrogen_treatment constr
_refine_ls_matrix_type full
_refine_ls_number_parameters 265
_refine_ls_number_reflns 5463
_refine_ls_number_restraints 0
_refine_ls_restrained_S_all 1.047
_refine_ls_R_factor_all 0.1511
_refine_ls_R_factor_gt 0.1152
_refine_ls_shift/su_max 0.000
_refine_ls_shift/su_mean 0.000
_refine_ls_structure_factor_coef Fsqd
_refine_ls_weighting_details 'w=1/[\s^2^(Fo^2^)+(0.1167P)^2^+5.4590P] where P=(Fo^2^+2Fc^2^)/3'
_refine_ls_weighting_scheme calc
_refine_ls_wR_factor_gt 0.2845
_refine_ls_wR_factor_ref 0.3120
_reflns_Friedel_coverage 0.000
_reflns_number_gt 3386
_reflns_number_total 5463
_reflns_threshold_expression 'I > 2\s(I)'
_cod_data_source_file ja7b06590_si_003.cif
_cod_data_source_block Compound-1
_cod_database_code 4126379
_shelx_shelxl_version_number 2016/6
_shelx_space_group_comment
;
The symmetry employed for this shelxl refinement is uniquely defined
by the following loop, which should always be used as a source of
symmetry information in preference to the above space-group names.
They are only intended as comments.
;
_shelx_estimated_absorpt_t_min 0.817
_shelx_estimated_absorpt_t_max 0.959

loop_
_space_group_symop_operation_xyz
'x, y, z'
'-x+1/2, y+1/2, -z+1/2'
'-x, -y, -z'
'x-1/2, -y-1/2, z-1/2'

loop_
_atom_site_label
_atom_site_type_symbol
_atom_site_fract_x
_atom_site_fract_y
_atom_site_fract_z
_atom_site_U_iso_or_equiv
_atom_site_adp_type
_atom_site_occupancy
_atom_site_site_symmetry_order
_atom_site_calc_flag
_atom_site_refinement_flags_posn
_atom_site_refinement_flags_adp
Cl1 Cl 0.8472(2) 0.36184(4) 0.2260(2) 0.0628(5) Uani 1 1 d . .
F1 F 0.2562(4) 0.34486(9) 0.2702(4) 0.0534(8) Uani 1 1 d . .
O1 O 0.2476(5) 0.25219(9) 0.3220(4) 0.0428(8) Uani 1 1 d . .
O2 O 0.1677(5) 0.29742(9) 0.7339(4) 0.0443(9) Uani 1 1 d . .
O3 O 0.4474(5) 0.29078(9) 0.9218(4) 0.0428(8) Uani 1 1 d . .
N1 N 0.4314(5) 0.26765(10) 0.5696(4) 0.0338(8) Uani 1 1 d . .
H1 H 0.507435 0.261723 0.665670 0.041 Uiso 1 1 calc R U
C1 C 0.1061(10) 0.62644(17) 1.1716(11) 0.078(2) Uani 1 1 d . .
H1A H -0.016511 0.625693 1.088255 0.116 Uiso 1 1 calc R U
H1B H 0.184927 0.637571 1.130275 0.116 Uiso 1 1 calc R U
H1C H 0.105771 0.638041 1.265013 0.116 Uiso 1 1 calc R U
C2 C 0.1748(12) 0.59206(17) 1.2204(13) 0.094(3) Uani 1 1 d . .
H2A H 0.301099 0.592912 1.299951 0.113 Uiso 1 1 calc R U
H2B H 0.102136 0.581638 1.271932 0.113 Uiso 1 1 calc R U
C3 C 0.1650(10) 0.57185(17) 1.0775(13) 0.095(3) Uani 1 1 d . .
H3A H 0.237904 0.582292 1.026337 0.113 Uiso 1 1 calc R U
H3B H 0.038719 0.571137 0.997892 0.113 Uiso 1 1 calc R U
C4 C 0.2333(12) 0.53709(17) 1.1251(14) 0.104(4) Uani 1 1 d . .
H4A H 0.360009 0.537765 1.203646 0.125 Uiso 1 1 calc R U
H4B H 0.161264 0.526702 1.177369 0.125 Uiso 1 1 calc R U
C5 C 0.2208(12) 0.51689(17) 0.9809(16) 0.119(4) Uani 1 1 d . .
H5A H 0.094193 0.516590 0.901845 0.143 Uiso 1 1 calc R U
H5B H 0.293709 0.527276 0.929482 0.143 Uiso 1 1 calc R U
C6 C 0.2848(11) 0.48253(17) 1.0234(14) 0.101(4) Uani 1 1 d . .
H6A H 0.214126 0.472287 1.077408 0.121 Uiso 1 1 calc R U
H6B H 0.412455 0.482776 1.100043 0.121 Uiso 1 1 calc R U
C7 C 0.2669(11) 0.46226(17) 0.8775(14) 0.099(3) Uani 1 1 d . .
H7A H 0.335939 0.472666 0.822395 0.119 Uiso 1 1 calc R U
H7B H 0.138963 0.461657 0.801693 0.119 Uiso 1 1 calc R U
C8 C 0.3353(10) 0.42751(15) 0.9223(11) 0.074(2) Uani 1 1 d . .
H8A H 0.463784 0.427961 0.996844 0.089 Uiso 1 1 calc R U
H8B H 0.266991 0.417006 0.977686 0.089 Uiso 1 1 calc R U
C9 C 0.3138(9) 0.40795(14) 0.7734(9) 0.0605(17) Uani 1 1 d . .
H9A H 0.185378 0.408012 0.698687 0.073 Uiso 1 1 calc R U
H9B H 0.382453 0.418669 0.718772 0.073 Uiso 1 1 calc R U
C10 C 0.3771(7) 0.37333(13) 0.8085(7) 0.0457(12) Uani 1 1 d . .
H10A H 0.309521 0.362568 0.863895 0.055 Uiso 1 1 calc R U
H10B H 0.506115 0.373161 0.881747 0.055 Uiso 1 1 calc R U
C11 C 0.3521(7) 0.35439(12) 0.6583(6) 0.0404(11) Uani 1 1 d . .
H11A H 0.416388 0.365610 0.601204 0.048 Uiso 1 1 calc R U
H11B H 0.222586 0.354062 0.586678 0.048 Uiso 1 1 calc R U
C12 C 0.4205(6) 0.31976(11) 0.6919(5) 0.0323(9) Uani 1 1 d . .
H12 H 0.552612 0.320316 0.759653 0.039 Uiso 1 1 calc R U
C13 C 0.3899(6) 0.30146(12) 0.5355(5) 0.0326(10) Uani 1 1 d . .
H13 H 0.260157 0.303469 0.461377 0.039 Uiso 1 1 calc R U
C14 C 0.5028(6) 0.31618(12) 0.4550(5) 0.0330(10) Uani 1 1 d . .
C15 C 0.6856(7) 0.30905(13) 0.5077(6) 0.0399(11) Uani 1 1 d . .
H15 H 0.738673 0.294444 0.594208 0.048 Uiso 1 1 calc R U
C16 C 0.7926(7) 0.32281(14) 0.4368(6) 0.0458(12) Uani 1 1 d . .
H16 H 0.916536 0.317491 0.473657 0.055 Uiso 1 1 calc R U
C17 C 0.7156(7) 0.34409(14) 0.3134(7) 0.0464(12) Uani 1 1 d . .
C18 C 0.5345(7) 0.35167(14) 0.2548(6) 0.0450(12) Uani 1 1 d . .
H18 H 0.481256 0.366118 0.167681 0.054 Uiso 1 1 calc R U
C19 C 0.4347(7) 0.33735(13) 0.3283(6) 0.0400(11) Uani 1 1 d . .
C20 C 0.3552(6) 0.24529(12) 0.4563(5) 0.0369(10) Uani 1 1 d . .
C21 C 0.4111(7) 0.21110(13) 0.5083(6) 0.0436(12) Uani 1 1 d . .
H21A H 0.448744 0.200596 0.430694 0.065 Uiso 1 1 calc R U
H21B H 0.309250 0.199345 0.514202 0.065 Uiso 1 1 calc R U
H21C H 0.511438 0.211146 0.613918 0.065 Uiso 1 1 calc R U
C22 C 0.3288(6) 0.30160(12) 0.7823(5) 0.0338(10) Uani 1 1 d . .
C23 C 0.3759(8) 0.27219(16) 1.0176(6) 0.0539(15) Uani 1 1 d . .
H23A H 0.289304 0.256389 0.949394 0.081 Uiso 1 1 calc R U
H23B H 0.315742 0.286643 1.065279 0.081 Uiso 1 1 calc R U
H23C H 0.474515 0.260979 1.102684 0.081 Uiso 1 1 calc R U

loop_
_atom_site_aniso_label
_atom_site_aniso_U_11
_atom_site_aniso_U_22
_atom_site_aniso_U_33
_atom_site_aniso_U_23
_atom_site_aniso_U_13
_atom_site_aniso_U_12
Cl1 0.0529(8) 0.0776(10) 0.0691(10) 0.0050(7) 0.0363(8) -0.0022(7)
F1 0.0282(14) 0.082(2) 0.0432(16) 0.0197(15) 0.0075(13) 0.0112(14)
O1 0.0316(17) 0.060(2) 0.0236(16) -0.0006(14) -0.0028(14) -0.0013(15)
O2 0.0293(18) 0.066(2) 0.0349(18) 0.0046(15) 0.0101(15) -0.0041(15)
O3 0.0328(18) 0.067(2) 0.0281(16) 0.0044(15) 0.0121(15) 0.0011(15)
N1 0.0255(18) 0.048(2) 0.0209(16) -0.0011(15) 0.0018(15) 0.0022(15)
C1 0.069(4) 0.060(4) 0.130(7) -0.033(4) 0.067(5) -0.014(3)
C2 0.087(5) 0.054(4) 0.188(10) -0.034(5) 0.103(7) -0.018(4)
C3 0.072(5) 0.060(4) 0.196(10) -0.048(5) 0.101(6) -0.022(3)
C4 0.096(6) 0.056(4) 0.216(11) -0.044(5) 0.121(7) -0.024(4)
C5 0.093(6) 0.053(4) 0.266(14) -0.061(6) 0.130(8) -0.028(4)
C6 0.087(5) 0.060(4) 0.210(11) -0.050(5) 0.115(7) -0.025(4)
C7 0.082(5) 0.053(4) 0.207(10) -0.046(5) 0.107(7) -0.019(4)
C8 0.067(4) 0.051(4) 0.133(7) -0.031(4) 0.072(5) -0.014(3)
C9 0.056(4) 0.045(3) 0.103(5) -0.008(3) 0.055(4) -0.006(3)
C10 0.045(3) 0.050(3) 0.057(3) -0.009(2) 0.035(3) -0.006(2)
C11 0.031(2) 0.048(3) 0.044(3) -0.001(2) 0.017(2) -0.002(2)
C12 0.022(2) 0.049(3) 0.024(2) -0.0040(18) 0.0076(17) -0.0025(17)
C13 0.024(2) 0.051(3) 0.0203(19) -0.0030(17) 0.0058(17) 0.0010(18)
C14 0.026(2) 0.050(3) 0.0181(18) -0.0036(17) 0.0035(17) 0.0027(18)
C15 0.033(2) 0.053(3) 0.027(2) -0.002(2) 0.0056(19) 0.005(2)
C16 0.027(2) 0.068(4) 0.042(3) -0.002(2) 0.014(2) 0.002(2)
C17 0.037(3) 0.059(3) 0.048(3) 0.000(2) 0.022(2) -0.002(2)
C18 0.040(3) 0.060(3) 0.035(2) 0.005(2) 0.015(2) 0.003(2)
C19 0.031(2) 0.056(3) 0.030(2) 0.000(2) 0.008(2) 0.005(2)
C20 0.026(2) 0.054(3) 0.027(2) -0.0045(19) 0.0073(19) -0.0037(19)
C21 0.030(2) 0.052(3) 0.038(3) -0.005(2) 0.002(2) -0.003(2)
C22 0.030(2) 0.046(3) 0.023(2) -0.0060(17) 0.0083(18) 0.0011(18)
C23 0.048(3) 0.085(4) 0.034(3) 0.015(3) 0.022(2) 0.000(3)

loop_
_atom_type_symbol
_atom_type_description
_atom_type_scat_dispersion_real
_atom_type_scat_dispersion_imag
_atom_type_scat_source
C C 0.0181 0.0091 'International Tables Vol C Tables 4.2.6.8 and 6.1.1.4'
H H 0.0000 0.0000 'International Tables Vol C Tables 4.2.6.8 and 6.1.1.4'
N N 0.0311 0.0180 'International Tables Vol C Tables 4.2.6.8 and 6.1.1.4'
O O 0.0492 0.0322 'International Tables Vol C Tables 4.2.6.8 and 6.1.1.4'
F F 0.0727 0.0534 'International Tables Vol C Tables 4.2.6.8 and 6.1.1.4'
Cl Cl 0.3639 0.7018 'International Tables Vol C Tables 4.2.6.8 and 6.1.1.4'

loop_
_geom_angle_atom_site_label_1
_geom_angle_atom_site_label_2
_geom_angle_atom_site_label_3
_geom_angle
C22 O3 C23 116.5(4)
C20 N1 C13 120.7(4)
C20 N1 H1 119.7
C13 N1 H1 119.7
C2 C1 H1A 109.5
C2 C1 H1B 109.5
H1A C1 H1B 109.5
C2 C1 H1C 109.5
H1A C1 H1C 109.5
H1B C1 H1C 109.5
C3 C2 C1 112.1(8)
C3 C2 H2A 109.2
C1 C2 H2A 109.2
C3 C2 H2B 109.2
C1 C2 H2B 109.2
H2A C2 H2B 107.9
C2 C3 C4 112.6(9)
C2 C3 H3A 109.1
C4 C3 H3A 109.1
C2 C3 H3B 109.1
C4 C3 H3B 109.1
H3A C3 H3B 107.8
C5 C4 C3 112.3(10)
C5 C4 H4A 109.1
C3 C4 H4A 109.1
C5 C4 H4B 109.1
C3 C4 H4B 109.1
H4A C4 H4B 107.9
C6 C5 C4 113.5(11)
C6 C5 H5A 108.9
C4 C5 H5A 108.9
C6 C5 H5B 108.9
C4 C5 H5B 108.9
H5A C5 H5B 107.7
C5 C6 C7 113.1(10)
C5 C6 H6A 109.0
C7 C6 H6A 109.0
C5 C6 H6B 109.0
C7 C6 H6B 109.0
H6A C6 H6B 107.8
C6 C7 C8 112.7(9)
C6 C7 H7A 109.0
C8 C7 H7A 109.0
C6 C7 H7B 109.0
C8 C7 H7B 109.0
H7A C7 H7B 107.8
C9 C8 C7 111.2(7)
C9 C8 H8A 109.4
C7 C8 H8A 109.4
C9 C8 H8B 109.4
C7 C8 H8B 109.4
H8A C8 H8B 108.0
C10 C9 C8 114.0(6)
C10 C9 H9A 108.7
C8 C9 H9A 108.7
C10 C9 H9B 108.7
C8 C9 H9B 108.7
H9A C9 H9B 107.6
C9 C10 C11 112.9(5)
C9 C10 H10A 109.0
C11 C10 H10A 109.0
C9 C10 H10B 109.0
C11 C10 H10B 109.0
H10A C10 H10B 107.8
C10 C11 C12 113.6(4)
C10 C11 H11A 108.8
C12 C11 H11A 108.8
C10 C11 H11B 108.9
C12 C11 H11B 108.8
H11A C11 H11B 107.7
C22 C12 C11 111.1(4)
C22 C12 C13 109.0(4)
C11 C12 C13 111.5(4)
C22 C12 H12 108.4
C11 C12 H12 108.4
C13 C12 H12 108.4
N1 C13 C14 111.2(4)
N1 C13 C12 109.9(4)
C14 C13 C12 110.2(4)
N1 C13 H13 108.5
C14 C13 H13 108.5
C12 C13 H13 108.5
C19 C14 C15 115.9(4)
C19 C14 C13 123.1(4)
C15 C14 C13 120.9(4)
C14 C15 C16 121.8(5)
C14 C15 H15 119.1
C16 C15 H15 119.1
C17 C16 C15 118.8(5)
C17 C16 H16 120.6
C15 C16 H16 120.6
C16 C17 C18 121.8(5)
C16 C17 Cl1 119.4(4)
C18 C17 Cl1 118.8(4)
C19 C18 C17 117.1(5)
C19 C18 H18 121.4
C17 C18 H18 121.4
F1 C19 C18 117.0(4)
F1 C19 C14 118.5(4)
C18 C19 C14 124.6(5)
O1 C20 N1 122.3(5)
O1 C20 C21 122.8(4)
N1 C20 C21 115.0(4)
C20 C21 H21A 109.5
C20 C21 H21B 109.5
H21A C21 H21B 109.5
C20 C21 H21C 109.5
H21A C21 H21C 109.5
H21B C21 H21C 109.5
O2 C22 O3 124.1(4)
O2 C22 C12 124.5(4)
O3 C22 C12 111.4(4)
O3 C23 H23A 109.5
O3 C23 H23B 109.5
H23A C23 H23B 109.5
O3 C23 H23C 109.5
H23A C23 H23C 109.5
H23B C23 H23C 109.5

loop_
_geom_bond_atom_site_label_1
_geom_bond_atom_site_label_2
_geom_bond_distance
Cl1 C17 1.734(5)
F1 C19 1.364(6)
O1 C20 1.219(6)
O2 C22 1.213(6)
O3 C22 1.328(6)
O3 C23 1.451(6)
N1 C20 1.342(6)
N1 C13 1.449(6)
N1 H1 0.8800
C1 C2 1.533(11)
C1 H1A 0.9800
C1 H1B 0.9800
C1 H1C 0.9800
C2 C3 1.526(11)
C2 H2A 0.9900
C2 H2B 0.9900
C3 C4 1.545(12)
C3 H3A 0.9900
C3 H3B 0.9900
C4 C5 1.529(13)
C4 H4A 0.9900
C4 H4B 0.9900
C5 C6 1.515(12)
C5 H5A 0.9900
C5 H5B 0.9900
C6 C7 1.533(12)
C6 H6A 0.9900
C6 H6B 0.9900
C7 C8 1.542(11)
C7 H7A 0.9900
C7 H7B 0.9900
C8 C9 1.532(9)
C8 H8A 0.9900
C8 H8B 0.9900
C9 C10 1.517(8)
C9 H9A 0.9900
C9 H9B 0.9900
C10 C11 1.521(7)
C10 H10A 0.9900
C10 H10B 0.9900
C11 C12 1.528(7)
C11 H11A 0.9900
C11 H11B 0.9900
C12 C22 1.516(6)
C12 C13 1.547(6)
C12 H12 1.0000
C13 C14 1.516(6)
C13 H13 1.0000
C14 C19 1.379(7)
C14 C15 1.395(6)
C15 C16 1.398(7)
C15 H15 0.9500
C16 C17 1.369(8)
C16 H16 0.9500
C17 C18 1.384(7)
C18 C19 1.378(7)
C18 H18 0.9500
C20 C21 1.508(7)
C21 H21A 0.9800
C21 H21B 0.9800
C21 H21C 0.9800
C23 H23A 0.9800
C23 H23B 0.9800
C23 H23C 0.9800
